data_9003672
loop_
_publ_author_name
'Oberti, R.'
'Camara, F.'
'Ottolini, L.'

_publ_section_title
;Clinoholmquistite discredited: The new amphibole end-member
 fluoro-sodic-pedrizite sample from Tastyg spodumene deposit, Tuva, Siberia,
 Russia
;
_journal_name_full 'American Mineralogist'
_journal_page_first 732
_journal_page_last 736
_journal_paper_doi 10.2138/am.2005.1763
_journal_volume 90
_journal_year 2005
_chemical_formula_sum
;Al2.02 Ca0.04 Cr0.01 F0.9 Fe0.52 H1.1 K0.01 Li2.57 Mg1.82 Mn0.02 Na0.67 O23.1
 Si7.96 Zn0.01
;
_chemical_name_mineral Fluoro-sodic-pedrizite
_space_group_IT_number 12
_symmetry_space_group_name_Hall '-C 2y'
_symmetry_space_group_name_H-M 'C 1 2/m 1'
_cell_angle_alpha 90
_cell_angle_beta 102.38
_cell_angle_gamma 90
_cell_formula_units_Z 2
_cell_length_a 9.368
_cell_length_b 17.616
_cell_length_c 5.271
_cell_volume 849.629
_database_code_amcsd 0003770
_exptl_crystal_density_diffrn 3.036
_cod_original_formula_sum
;Na.67 K.01 Mg1.82 Fe.52 Al2.02 Cr.01 Zn.01 Li2.57 Mn.02 Ca.04 Si7.96 O23.1
 (F.9 H1.1)
;
_cod_database_code 9003672

loop_
_space_group_symop_operation_xyz
x,y,z
1/2+x,1/2+y,z
x,-y,z
1/2+x,1/2-y,z
-x,y,-z
1/2-x,1/2+y,-z
-x,-y,-z
1/2-x,1/2-y,-z

loop_
_atom_site_aniso_label
_atom_site_aniso_U_11
_atom_site_aniso_U_22
_atom_site_aniso_U_33
_atom_site_aniso_U_12
_atom_site_aniso_U_13
_atom_site_aniso_U_23
NaA 0.06320 0.01415 0.06110 0.00000 0.05227 0.00000
KA 0.06320 0.01415 0.06110 0.00000 0.05227 0.00000
NaAm 0.04963 0.02515 0.04002 0.00000 0.03079 0.00000
KAm 0.04963 0.02515 0.04002 0.00000 0.03079 0.00000
Mg1 0.00976 0.00786 0.00792 0.00000 0.00358 0.00000
Fe1 0.00976 0.00786 0.00792 0.00000 0.00358 0.00000
Al2 0.00679 0.00786 0.00806 0.00000 0.00143 0.00000
Cr2 0.00679 0.00786 0.00806 0.00000 0.00143 0.00000
Zn2 0.00679 0.00786 0.00806 0.00000 0.00143 0.00000
Li3 0.00933 0.00314 0.00685 0.00000 0.00143 0.00000
Fe3 0.00933 0.00314 0.00685 0.00000 0.00143 0.00000
Mg3 0.00933 0.00314 0.00685 0.00000 0.00143 0.00000
Mn3 0.00933 0.00314 0.00685 0.00000 0.00143 0.00000
Li4 0.01400 0.03773 0.01249 0.00000 0.00621 0.00000
Ca4 0.01400 0.03773 0.01249 0.00000 0.00621 0.00000
Na4 0.01400 0.03773 0.01249 0.00000 0.00621 0.00000
Si1 0.00721 0.00472 0.00712 0.00000 0.00191 0.00000
Al1 0.00721 0.00472 0.00712 0.00000 0.00191 0.00000
Si2 0.00721 0.00629 0.00671 -0.00082 0.00167 0.00000
O1 0.00636 0.00786 0.00927 0.00000 0.00191 -0.00046
O2 0.00679 0.00943 0.00994 0.00000 0.00191 0.00000
O-H3 0.01357 0.01100 0.01329 0.00000 0.00095 0.00000
F3 0.01357 0.01100 0.01329 0.00000 0.00095 0.00000
O4 0.01188 0.00786 0.01168 -0.00327 0.00167 0.00046
O5 0.00848 0.01729 0.01168 0.00000 0.00239 0.00597
O6 0.00933 0.01887 0.01209 0.00082 0.00143 -0.00597
O7 0.01230 0.00472 0.02014 0.00000 0.00239 0.00000

loop_
_atom_site_label
_atom_site_fract_x
_atom_site_fract_y
_atom_site_fract_z
_atom_site_occupancy
_atom_site_U_iso_or_equiv
_atom_site_type_symbol
_atom_site_attached_hydrogens
NaA 0.00000 0.50000 0.00000 0.14400 0.04053 Na 0
KA 0.00000 0.50000 0.00000 0.00200 0.04053 K 0
NaAm 0.06730 0.50000 0.13690 0.24800 0.03546 Na 0
KAm 0.06730 0.50000 0.13690 0.00400 0.03546 K 0
Mg1 0.00000 0.08900 0.50000 0.84500 0.00811 Mg 0
Fe1 0.00000 0.08900 0.50000 0.15500 0.00811 Fe 0
Al2 0.00000 0.17870 0.00000 0.99000 0.00747 Al 0
Cr2 0.00000 0.17870 0.00000 0.00500 0.00747 Cr 0
Zn2 0.00000 0.17870 0.00000 0.00500 0.00747 Zn 0
Li3 0.00000 0.00000 0.00000 0.64000 0.00646 Li 0
Fe3 0.00000 0.00000 0.00000 0.21000 0.00646 Fe 0
Mg3 0.00000 0.00000 0.00000 0.13000 0.00646 Mg 0
Mn3 0.00000 0.00000 0.00000 0.02000 0.00646 Mn 0
Li4 0.00000 0.25870 0.50000 0.96500 0.02026 Li 0
Ca4 0.00000 0.25870 0.50000 0.02000 0.02026 Ca 0
Na4 0.00000 0.25870 0.50000 0.01500 0.02026 Na 0
Si1 0.28550 0.08790 0.28030 0.99000 0.00646 Si 0
Al1 0.28550 0.08790 0.28030 0.01000 0.00646 Al 0
Si2 0.29710 0.17400 0.79290 1.00000 0.00671 Si 0
O1 0.10910 0.09330 0.20030 1.00000 0.00760 O 0
O2 0.11900 0.17400 0.74020 1.00000 0.00849 O 0
O-H3 0.11610 0.00000 0.69380 0.55000 0.01292 O 1
F3 0.11610 0.00000 0.69380 0.45000 0.01292 F 0
O4 0.37590 0.25390 0.79150 1.00000 0.01064 O 0
O5 0.35830 0.13000 0.06770 1.00000 0.01241 O 0
O6 0.34720 0.12350 0.56500 1.00000 0.01330 O 0
O7 0.33910 0.00000 0.28810 1.00000 0.01267 O 0

loop_
_cod_changelog_entry_id
_cod_changelog_entry_author
_cod_changelog_entry_date
_cod_changelog_entry_text
1
;cod-tools version 3.8.0
Id: cif_guess_AMCSD_atom_types 9581 2023-05-17 12:35:41Z saulius
;
2023-05-18T11:37:39+03:00
;Derived atom types and hydrogen counts
from atom names that follow the AMCSD naming convention
(Wat == water, O-H == hydroxyl).
;
2
;cod-tools version 3.10.1
Id: cif_fix_AMCSD_aniso_labels 10200 2024-08-01 14:09:44Z saulius
;
2024-08-02T12:20:26+03:00
;Changed the following '_atom_site_aniso_label' values:
'OH3' -> 'O-H3'
;

loop_
_cod_related_entry_id
_cod_related_entry_database
_cod_related_entry_code
1 AMCSD 0003770
